data_7036049
loop_
_publ_author_name
'Yu, Hong-Cui'
'Li, Lei'
'Gao, Ji'
'Tong, Jian'
'Zheng, Wenxu'
'Cametti, Massimo'
'Famulari, Antonino'
'Meille, Stefano Valdo'
'Guo, Fang'
'Mart\'i-Rujas, Javier'

_publ_section_title
;
 Insights into the formation of chiral second sphere coordination
 complexes with aromatic tris amines: combined single crystal X-ray
 crystallography and molecular modeling analyses.
;
_journal_issue 36
_journal_name_full 'Dalton transactions (Cambridge, England : 2003)'
_journal_page_first 15960
_journal_page_last 15965
_journal_paper_doi 10.1039/c5dt02387d
_journal_volume 44
_journal_year 2015
_chemical_formula_sum 'C27 H30 Cl5 N3 O0 Zn'
_chemical_formula_weight 639.18
_chemical_name_systematic
; 
 ? 
;
_space_group_IT_number 2
_symmetry_cell_setting triclinic
_symmetry_space_group_name_Hall '-P 1'
_symmetry_space_group_name_H-M 'P -1'
_atom_sites_solution_hydrogens geom
_atom_sites_solution_primary direct
_atom_sites_solution_secondary difmap
_audit_creation_method SHELXL-97
_audit_update_record
;
2015-06-12 deposited with the CCDC.
2015-08-03 downloaded from the CCDC.
;
_cell_angle_alpha 86.257(8)
_cell_angle_beta 74.387(7)
_cell_angle_gamma 62.935(7)
_cell_formula_units_Z 2
_cell_length_a 10.428(8)
_cell_length_b 11.382(8)
_cell_length_c 14.421(11)
_cell_measurement_temperature 293(2)
_cell_volume 1464.7(19)
_computing_cell_refinement 'Bruker XSCANS'
_computing_data_collection 'Bruker XSCANS'
_computing_data_reduction 'Bruker SHELXTL'
_computing_molecular_graphics 'Bruker SHELXTL'
_computing_publication_material 'Bruker SHELXTL'
_computing_structure_refinement 'Bruker SHELXTL'
_computing_structure_solution 'Bruker SHELXTL'
_diffrn_ambient_temperature 293(2)
_diffrn_measured_fraction_theta_full 0.958
_diffrn_measured_fraction_theta_max 0.958
_diffrn_measurement_device_type 'Bruker P4'
_diffrn_measurement_method '\w scans'
_diffrn_radiation_monochromator graphite
_diffrn_radiation_source 'fine-focus sealed tube'
_diffrn_radiation_type MoK\a
_diffrn_radiation_wavelength 0.71073
_diffrn_reflns_av_R_equivalents 0.0143
_diffrn_reflns_av_sigmaI/netI 0.0269
_diffrn_reflns_limit_h_max 13
_diffrn_reflns_limit_h_min -13
_diffrn_reflns_limit_k_max 8
_diffrn_reflns_limit_k_min -14
_diffrn_reflns_limit_l_max 18
_diffrn_reflns_limit_l_min -18
_diffrn_reflns_number 9145
_diffrn_reflns_theta_full 27.50
_diffrn_reflns_theta_max 27.50
_diffrn_reflns_theta_min 2.01
_exptl_absorpt_coefficient_mu 1.316
_exptl_crystal_colour colorless
_exptl_crystal_density_diffrn 1.449
_exptl_crystal_density_method 'not measured'
_exptl_crystal_description needle
_exptl_crystal_F_000 656
_exptl_crystal_size_max 0.260
_exptl_crystal_size_mid 0.240
_exptl_crystal_size_min 0.150
_refine_diff_density_max 0.704
_refine_diff_density_min -0.780
_refine_diff_density_rms 0.103
_refine_ls_extinction_method none
_refine_ls_goodness_of_fit_ref 1.069
_refine_ls_hydrogen_treatment mixed
_refine_ls_matrix_type full
_refine_ls_number_parameters 325
_refine_ls_number_reflns 6446
_refine_ls_number_restraints 0
_refine_ls_restrained_S_all 1.069
_refine_ls_R_factor_all 0.0436
_refine_ls_R_factor_gt 0.0374
_refine_ls_shift/su_max 0.001
_refine_ls_shift/su_mean 0.000
_refine_ls_structure_factor_coef Fsqd
_refine_ls_weighting_details 'calc w=1/[\s^2^(Fo^2^)+(0.0468P)^2^+0.7054P] where P=(Fo^2^+2Fc^2^)/3'
_refine_ls_weighting_scheme calc
_refine_ls_wR_factor_gt 0.0933
_refine_ls_wR_factor_ref 0.0968
_reflns_number_gt 5568
_reflns_number_total 6446
_reflns_threshold_expression >2sigma(I)
_cod_data_source_file c5dt02387d2.cif
_cod_data_source_block ZnCl4-10
_cod_depositor_comments
;
The following automatic conversions were performed:

'_symmetry_cell_setting' value 'Triclinic' changed to 'triclinic'
according to
/usr/data/users/saulius/crontab/automatic-downloads/rss-feeds/RSC/lib/dictionaries/cif_core.dic
dictionary named 'cif_core.dic' version 2.4.2 from 2011-04-26.

Automatic conversion script
Id: cif_fix_values 3271 2015-04-21 07:52:19Z andrius 

 Adding full bibliography for 7036040--7036051.cif.
;
_cod_original_sg_symbol_H-M P-1
_cod_database_code 7036049

loop_
_symmetry_equiv_pos_as_xyz
'x, y, z'
'-x, -y, -z'

loop_
_atom_site_label
_atom_site_type_symbol
_atom_site_fract_x
_atom_site_fract_y
_atom_site_fract_z
_atom_site_U_iso_or_equiv
_atom_site_adp_type
_atom_site_occupancy
_atom_site_symmetry_multiplicity
_atom_site_calc_flag
_atom_site_refinement_flags
N1 N 0.06172(19) 0.45790(17) 0.19796(13) 0.0330(4) Uani 1 1 d .
H1 H 0.1000 0.5160 0.1939 0.040 Uiso 1 1 d R
H3 H -0.0239 0.5081 0.1833 0.040 Uiso 1 1 d R
N2 N 0.59486(19) -0.16267(17) 0.20902(13) 0.0322(4) Uani 1 1 d .
H2 H 0.6632 -0.1441 0.2237 0.039 Uiso 1 1 d R
H4 H 0.6414 -0.2552 0.1985 0.039 Uiso 1 1 d R
N3 N 0.7368(2) 0.28068(18) 0.15277(15) 0.0389(4) Uani 1 1 d .
H5 H 0.7784 0.3419 0.1377 0.047 Uiso 1 1 d R
H6 H 0.8165 0.1973 0.1476 0.047 Uiso 1 1 d R
C1 C 0.3062(2) 0.2613(2) 0.11934(14) 0.0287(4) Uani 1 1 d .
C2 C 0.4081(2) 0.3127(2) 0.10193(15) 0.0311(4) Uani 1 1 d .
H2A H 0.3749 0.4030 0.0958 0.037 Uiso 1 1 calc R
C3 C 0.5590(2) 0.2307(2) 0.09349(15) 0.0311(4) Uani 1 1 d .
C4 C 0.6089(2) 0.0951(2) 0.09887(15) 0.0319(4) Uani 1 1 d .
H4A H 0.7102 0.0395 0.0909 0.038 Uiso 1 1 calc R
C5 C 0.5085(2) 0.0422(2) 0.11617(14) 0.0297(4) Uani 1 1 d .
C6 C 0.3572(2) 0.1260(2) 0.12783(14) 0.0301(4) Uani 1 1 d .
H6A H 0.2894 0.0912 0.1414 0.036 Uiso 1 1 calc R
C7 C 0.1466(2) 0.3496(2) 0.11798(16) 0.0358(5) Uani 1 1 d .
H7A H 0.1464 0.3896 0.0565 0.043 Uiso 1 1 calc R
H7B H 0.0950 0.2959 0.1231 0.043 Uiso 1 1 calc R
C8 C 0.5657(3) -0.1056(2) 0.11489(16) 0.0352(5) Uani 1 1 d .
H8A H 0.4930 -0.1272 0.1003 0.042 Uiso 1 1 calc R
H8B H 0.6577 -0.1469 0.0637 0.042 Uiso 1 1 calc R
C9 C 0.6654(3) 0.2902(3) 0.07228(18) 0.0424(5) Uani 1 1 d .
H9A H 0.6119 0.3825 0.0603 0.051 Uiso 1 1 calc R
H9B H 0.7436 0.2457 0.0139 0.051 Uiso 1 1 calc R
C10 C 0.0373(2) 0.4106(2) 0.29521(16) 0.0341(4) Uani 1 1 d .
C12 C 0.1299(3) 0.3986(3) 0.35095(19) 0.0475(6) Uani 1 1 d .
H12A H 0.2082 0.4203 0.3279 0.057 Uiso 1 1 calc R
C13 C 0.1041(4) 0.3534(3) 0.4426(2) 0.0596(7) Uani 1 1 d .
H13A H 0.1654 0.3455 0.4814 0.071 Uiso 1 1 calc R
C14 C -0.0103(4) 0.3202(3) 0.4766(2) 0.0585(7) Uani 1 1 d .
H14A H -0.0265 0.2904 0.5382 0.070 Uiso 1 1 calc R
C15 C -0.1003(4) 0.3310(4) 0.4198(2) 0.0641(8) Uani 1 1 d .
H15A H -0.1769 0.3071 0.4426 0.077 Uiso 1 1 calc R
C16 C -0.0784(3) 0.3774(3) 0.3286(2) 0.0555(7) Uani 1 1 d .
H16A H -0.1407 0.3860 0.2903 0.067 Uiso 1 1 calc R
C17 C 0.4616(2) -0.1172(2) 0.29108(16) 0.0344(5) Uani 1 1 d .
C18 C 0.4395(3) -0.0256(2) 0.35893(18) 0.0452(6) Uani 1 1 d .
H18A H 0.5088 0.0064 0.3535 0.054 Uiso 1 1 calc R
C19 C 0.3121(3) 0.0179(3) 0.4353(2) 0.0622(8) Uani 1 1 d .
H19A H 0.2960 0.0787 0.4826 0.075 Uiso 1 1 calc R
C20 C 0.2102(4) -0.0278(4) 0.4418(3) 0.0754(10) Uani 1 1 d .
H20A H 0.1246 0.0022 0.4934 0.091 Uiso 1 1 calc R
C21 C 0.2326(4) -0.1181(4) 0.3724(3) 0.0743(10) Uani 1 1 d .
H21A H 0.1619 -0.1481 0.3771 0.089 Uiso 1 1 calc R
C22 C 0.3599(3) -0.1640(3) 0.2960(2) 0.0540(7) Uani 1 1 d .
H22A H 0.3764 -0.2251 0.2489 0.065 Uiso 1 1 calc R
C23 C 0.6376(3) 0.3109(2) 0.25129(18) 0.0390(5) Uani 1 1 d .
C24 C 0.5306(3) 0.4394(3) 0.2788(2) 0.0480(6) Uani 1 1 d .
H24A H 0.5194 0.5050 0.2353 0.058 Uiso 1 1 calc R
C25 C 0.4402(3) 0.4688(3) 0.3722(2) 0.0621(8) Uani 1 1 d .
H25A H 0.3679 0.5554 0.3918 0.075 Uiso 1 1 calc R
C26 C 0.4553(4) 0.3725(4) 0.4365(2) 0.0680(9) Uani 1 1 d .
H26A H 0.3948 0.3938 0.4995 0.082 Uiso 1 1 calc R
C27 C 0.5607(5) 0.2438(4) 0.4070(3) 0.0790(10) Uani 1 1 d .
H27A H 0.5694 0.1778 0.4501 0.095 Uiso 1 1 calc R
C28 C 0.6538(4) 0.2119(3) 0.3138(2) 0.0612(8) Uani 1 1 d .
H28A H 0.7257 0.1252 0.2940 0.073 Uiso 1 1 calc R
Zn1 Zn 0.01498(3) 0.82222(2) 0.179698(19) 0.03482(9) Uani 1 1 d .
Cl1 Cl -0.16753(7) 0.83506(8) 0.31346(5) 0.05801(19) Uani 1 1 d .
Cl2 Cl 0.03731(8) 1.01036(7) 0.15780(8) 0.0696(2) Uani 1 1 d .
Cl3 Cl 0.22892(7) 0.64742(6) 0.19470(6) 0.05342(18) Uani 1 1 d .
Cl4 Cl -0.03751(7) 0.76220(8) 0.05472(5) 0.05698(18) Uani 1 1 d .
Cl5 Cl 0.76632(6) 0.54480(5) 0.13174(4) 0.03951(13) Uani 1 1 d .

loop_
_atom_site_aniso_label
_atom_site_aniso_U_11
_atom_site_aniso_U_22
_atom_site_aniso_U_33
_atom_site_aniso_U_23
_atom_site_aniso_U_13
_atom_site_aniso_U_12
N1 0.0225(8) 0.0292(9) 0.0411(10) 0.0003(7) -0.0069(7) -0.0073(7)
N2 0.0314(9) 0.0234(8) 0.0390(10) 0.0007(7) -0.0111(7) -0.0090(7)
N3 0.0261(9) 0.0279(9) 0.0640(13) 0.0043(9) -0.0138(8) -0.0126(7)
C1 0.0229(9) 0.0320(10) 0.0270(9) -0.0021(8) -0.0045(7) -0.0096(8)
C2 0.0281(10) 0.0252(10) 0.0363(11) 0.0002(8) -0.0062(8) -0.0101(8)
C3 0.0265(10) 0.0331(11) 0.0334(10) 0.0002(8) -0.0041(8) -0.0153(9)
C4 0.0233(9) 0.0311(11) 0.0366(11) 0.0003(8) -0.0066(8) -0.0088(8)
C5 0.0325(10) 0.0263(10) 0.0287(10) 0.0004(8) -0.0089(8) -0.0116(8)
C6 0.0288(10) 0.0353(11) 0.0283(10) 0.0008(8) -0.0054(8) -0.0175(9)
C7 0.0262(10) 0.0394(12) 0.0357(11) -0.0031(9) -0.0093(8) -0.0085(9)
C8 0.0417(12) 0.0288(11) 0.0347(11) -0.0004(9) -0.0128(9) -0.0139(9)
C9 0.0363(12) 0.0475(14) 0.0500(14) 0.0084(11) -0.0097(10) -0.0264(11)
C10 0.0272(10) 0.0319(11) 0.0369(11) -0.0023(9) -0.0050(8) -0.0097(9)
C12 0.0448(13) 0.0561(16) 0.0481(14) 0.0039(12) -0.0159(11) -0.0267(12)
C13 0.0663(18) 0.0692(19) 0.0518(16) 0.0114(14) -0.0283(14) -0.0322(16)
C14 0.0666(18) 0.0613(18) 0.0439(15) 0.0093(13) -0.0104(13) -0.0293(15)
C15 0.0590(18) 0.087(2) 0.0569(17) 0.0151(16) -0.0077(14) -0.0482(18)
C16 0.0446(14) 0.083(2) 0.0510(15) 0.0094(14) -0.0134(12) -0.0395(15)
C17 0.0341(11) 0.0274(10) 0.0360(11) 0.0057(8) -0.0092(9) -0.0097(9)
C18 0.0442(13) 0.0388(13) 0.0443(13) -0.0026(10) -0.0098(11) -0.0125(11)
C19 0.0583(17) 0.0540(17) 0.0479(16) -0.0073(13) -0.0036(13) -0.0080(14)
C20 0.0476(17) 0.081(2) 0.067(2) 0.0069(18) 0.0078(15) -0.0169(17)
C21 0.0524(18) 0.082(2) 0.088(2) 0.012(2) -0.0037(17) -0.0396(18)
C22 0.0519(15) 0.0495(16) 0.0655(18) 0.0023(13) -0.0100(13) -0.0302(13)
C23 0.0339(11) 0.0356(12) 0.0567(14) 0.0082(10) -0.0215(10) -0.0190(10)
C24 0.0362(12) 0.0397(13) 0.0613(16) 0.0092(12) -0.0108(11) -0.0137(11)
C25 0.0487(16) 0.0567(18) 0.072(2) -0.0034(15) -0.0065(14) -0.0208(14)
C26 0.071(2) 0.092(3) 0.0516(17) 0.0073(17) -0.0181(15) -0.045(2)
C27 0.100(3) 0.084(3) 0.065(2) 0.0372(19) -0.037(2) -0.047(2)
C28 0.0693(19) 0.0424(15) 0.071(2) 0.0159(14) -0.0288(16) -0.0208(14)
Zn1 0.02810(14) 0.02875(14) 0.04354(16) 0.00047(10) -0.00959(10) -0.00931(10)
Cl1 0.0433(3) 0.0871(5) 0.0370(3) 0.0021(3) -0.0066(3) -0.0262(3)
Cl2 0.0518(4) 0.0358(3) 0.1299(7) 0.0223(4) -0.0384(4) -0.0218(3)
Cl3 0.0378(3) 0.0293(3) 0.0915(5) 0.0027(3) -0.0296(3) -0.0070(2)
Cl4 0.0445(3) 0.0831(5) 0.0466(3) -0.0135(3) -0.0080(3) -0.0318(3)
Cl5 0.0316(3) 0.0253(3) 0.0585(3) 0.0023(2) -0.0100(2) -0.0115(2)

loop_
_atom_type_symbol
_atom_type_description
_atom_type_scat_dispersion_real
_atom_type_scat_dispersion_imag
_atom_type_scat_source
C C 0.0033 0.0016 'International Tables Vol C Tables 4.2.6.8 and 6.1.1.4'
H H 0.0000 0.0000 'International Tables Vol C Tables 4.2.6.8 and 6.1.1.4'
Cl Cl 0.1484 0.1585 'International Tables Vol C Tables 4.2.6.8 and 6.1.1.4'
N N 0.0061 0.0033 'International Tables Vol C Tables 4.2.6.8 and 6.1.1.4'
O O 0.0106 0.0060 'International Tables Vol C Tables 4.2.6.8 and 6.1.1.4'
Zn Zn 0.2839 1.4301 'International Tables Vol C Tables 4.2.6.8 and 6.1.1.4'

loop_
_geom_angle_atom_site_label_1
_geom_angle_atom_site_label_2
_geom_angle_atom_site_label_3
_geom_angle
C10 N1 C7 114.34(18)
C10 N1 H1 111.9
C7 N1 H1 113.0
C10 N1 H3 111.9
C7 N1 H3 103.8
H1 N1 H3 100.8
C17 N2 C8 114.43(17)
C17 N2 H2 108.7
C8 N2 H2 110.2
C17 N2 H4 111.1
C8 N2 H4 106.9
H2 N2 H4 105.1
C23 N3 C9 116.39(18)
C23 N3 H5 110.3
C9 N3 H5 104.2
C23 N3 H6 110.1
C9 N3 H6 108.6
H5 N3 H6 106.7
C2 C1 C6 119.07(18)
C2 C1 C7 119.8(2)
C6 C1 C7 120.78(19)
C1 C2 C3 120.9(2)
C1 C2 H2A 119.6
C3 C2 H2A 119.6
C4 C3 C2 119.33(19)
C4 C3 C9 121.59(19)
C2 C3 C9 119.0(2)
C5 C4 C3 120.46(19)
C5 C4 H4A 119.8
C3 C4 H4A 119.8
C4 C5 C6 119.5(2)
C4 C5 C8 119.80(19)
C6 C5 C8 120.56(19)
C5 C6 C1 120.68(18)
C5 C6 H6A 119.7
C1 C6 H6A 119.7
N1 C7 C1 113.69(17)
N1 C7 H7A 108.8
C1 C7 H7A 108.8
N1 C7 H7B 108.8
C1 C7 H7B 108.8
H7A C7 H7B 107.7
N2 C8 C5 113.48(17)
N2 C8 H8A 108.9
C5 C8 H8A 108.9
N2 C8 H8B 108.9
C5 C8 H8B 108.9
H8A C8 H8B 107.7
C3 C9 N3 113.65(19)
C3 C9 H9A 108.8
N3 C9 H9A 108.8
C3 C9 H9B 108.8
N3 C9 H9B 108.8
H9A C9 H9B 107.7
C12 C10 C16 121.1(2)
C12 C10 N1 119.9(2)
C16 C10 N1 119.0(2)
C10 C12 C13 118.5(2)
C10 C12 H12A 120.8
C13 C12 H12A 120.8
C14 C13 C12 121.0(3)
C14 C13 H13A 119.5
C12 C13 H13A 119.5
C15 C14 C13 119.8(3)
C15 C14 H14A 120.1
C13 C14 H14A 120.1
C14 C15 C16 120.5(3)
C14 C15 H15A 119.8
C16 C15 H15A 119.8
C10 C16 C15 119.1(2)
C10 C16 H16A 120.4
C15 C16 H16A 120.4
C22 C17 C18 122.1(2)
C22 C17 N2 118.8(2)
C18 C17 N2 119.1(2)
C17 C18 C19 118.5(3)
C17 C18 H18A 120.8
C19 C18 H18A 120.8
C20 C19 C18 120.4(3)
C20 C19 H19A 119.8
C18 C19 H19A 119.8
C19 C20 C21 120.5(3)
C19 C20 H20A 119.7
C21 C20 H20A 119.7
C20 C21 C22 120.1(3)
C20 C21 H21A 120.0
C22 C21 H21A 120.0
C17 C22 C21 118.4(3)
C17 C22 H22A 120.8
C21 C22 H22A 120.8
C24 C23 C28 121.6(3)
C24 C23 N3 118.6(2)
C28 C23 N3 119.9(2)
C23 C24 C25 118.7(3)
C23 C24 H24A 120.7
C25 C24 H24A 120.7
C26 C25 C24 121.0(3)
C26 C25 H25A 119.5
C24 C25 H25A 119.5
C27 C26 C25 119.6(3)
C27 C26 H26A 120.2
C25 C26 H26A 120.2
C26 C27 C28 120.6(3)
C26 C27 H27A 119.7
C28 C27 H27A 119.7
C23 C28 C27 118.6(3)
C23 C28 H28A 120.7
C27 C28 H28A 120.7
Cl4 Zn1 Cl2 112.45(4)
Cl4 Zn1 Cl3 105.24(5)
Cl2 Zn1 Cl3 112.47(6)
Cl4 Zn1 Cl1 106.41(6)
Cl2 Zn1 Cl1 113.35(4)
Cl3 Zn1 Cl1 106.31(5)

loop_
_geom_bond_atom_site_label_1
_geom_bond_atom_site_label_2
_geom_bond_distance
N1 C10 1.468(3)
N1 C7 1.509(3)
N1 H1 0.9076
N1 H3 0.8883
N2 C17 1.463(3)
N2 C8 1.511(3)
N2 H2 0.9063
N2 H4 0.9403
N3 C23 1.468(3)
N3 C9 1.513(3)
N3 H5 0.9620
N3 H6 0.9247
C1 C2 1.391(3)
C1 C6 1.391(3)
C1 C7 1.508(3)
C2 C3 1.392(3)
C2 H2A 0.9300
C3 C4 1.390(3)
C3 C9 1.502(3)
C4 C5 1.391(3)
C4 H4A 0.9300
C5 C6 1.392(3)
C5 C8 1.507(3)
C6 H6A 0.9300
C7 H7A 0.9700
C7 H7B 0.9700
C8 H8A 0.9700
C8 H8B 0.9700
C9 H9A 0.9700
C9 H9B 0.9700
C10 C12 1.372(3)
C10 C16 1.382(3)
C12 C13 1.389(4)
C12 H12A 0.9300
C13 C14 1.370(4)
C13 H13A 0.9300
C14 C15 1.364(4)
C14 H14A 0.9300
C15 C16 1.386(4)
C15 H15A 0.9300
C16 H16A 0.9300
C17 C22 1.371(3)
C17 C18 1.375(3)
C18 C19 1.381(4)
C18 H18A 0.9300
C19 C20 1.361(5)
C19 H19A 0.9300
C20 C21 1.379(5)
C20 H20A 0.9300
C21 C22 1.381(4)
C21 H21A 0.9300
C22 H22A 0.9300
C23 C24 1.376(3)
C23 C28 1.374(4)
C24 C25 1.380(4)
C24 H24A 0.9300
C25 C26 1.369(5)
C25 H25A 0.9300
C26 C27 1.378(5)
C26 H26A 0.9300
C27 C28 1.386(5)
C27 H27A 0.9300
C28 H28A 0.9300
Zn1 Cl4 2.2465(14)
Zn1 Cl2 2.2507(17)
Zn1 Cl3 2.2687(14)
Zn1 Cl1 2.2742(14)

loop_
_geom_torsion_atom_site_label_1
_geom_torsion_atom_site_label_2
_geom_torsion_atom_site_label_3
_geom_torsion_atom_site_label_4
_geom_torsion
C6 C1 C2 C3 -0.3(3)
C7 C1 C2 C3 -173.71(19)
C1 C2 C3 C4 2.5(3)
C1 C2 C3 C9 178.5(2)
C2 C3 C4 C5 -2.4(3)
C9 C3 C4 C5 -178.3(2)
C3 C4 C5 C6 0.2(3)
C3 C4 C5 C8 175.74(19)
C4 C5 C6 C1 2.0(3)
C8 C5 C6 C1 -173.48(19)
C2 C1 C6 C5 -2.0(3)
C7 C1 C6 C5 171.35(19)
C10 N1 C7 C1 -65.9(2)
C2 C1 C7 N1 -65.8(3)
C6 C1 C7 N1 120.9(2)
C17 N2 C8 C5 63.8(2)
C4 C5 C8 N2 82.9(2)
C6 C5 C8 N2 -101.5(2)
C4 C3 C9 N3 -68.6(3)
C2 C3 C9 N3 115.5(2)
C23 N3 C9 C3 -43.1(3)
C7 N1 C10 C12 98.4(2)
C7 N1 C10 C16 -80.9(3)
C16 C10 C12 C13 -0.6(4)
N1 C10 C12 C13 -179.9(2)
C10 C12 C13 C14 0.6(5)
C12 C13 C14 C15 0.3(5)
C13 C14 C15 C16 -1.0(5)
C12 C10 C16 C15 -0.1(4)
N1 C10 C16 C15 179.1(3)
C14 C15 C16 C10 1.0(5)
C8 N2 C17 C22 72.9(3)
C8 N2 C17 C18 -104.8(2)
C22 C17 C18 C19 1.5(4)
N2 C17 C18 C19 179.1(2)
C17 C18 C19 C20 -1.1(4)
C18 C19 C20 C21 0.1(5)
C19 C20 C21 C22 0.6(6)
C18 C17 C22 C21 -0.8(4)
N2 C17 C22 C21 -178.4(3)
C20 C21 C22 C17 -0.3(5)
C9 N3 C23 C24 -69.2(3)
C9 N3 C23 C28 111.2(3)
C28 C23 C24 C25 1.5(4)
N3 C23 C24 C25 -178.1(2)
C23 C24 C25 C26 -0.5(4)
C24 C25 C26 C27 -1.0(5)
C25 C26 C27 C28 1.6(5)
C24 C23 C28 C27 -0.9(4)
N3 C23 C28 C27 178.6(3)
C26 C27 C28 C23 -0.7(5)
